data_7210630
loop_
_publ_author_name
'Bia\/lek, Micha\/l J.'
'Janczak, Jan'
'Zo\'n, Jerzy'

_publ_section_title
;
 Naphthalene-based linkers for metal phosphonates: synthesis, structure,
 and interesting conformational flexibility influence on final lanthanum
 hybrids
;
_journal_issue 2
_journal_name_full CrystEngComm
_journal_page_first 390
_journal_paper_doi 10.1039/c2ce26268a
_journal_volume 15
_journal_year 2013
_chemical_formula_moiety 'C11 H12 O6 P2, 2(H2 O)'
_chemical_formula_sum 'C11 H16 O8 P2'
_chemical_formula_weight 338.18
_chemical_name_systematic
;
?
;
_space_group_IT_number 15
_symmetry_cell_setting monoclinic
_symmetry_space_group_name_Hall '-C 2yc'
_symmetry_space_group_name_H-M 'C 1 2/c 1'
_atom_sites_solution_hydrogens geom
_atom_sites_solution_primary direct
_atom_sites_solution_secondary difmap
_audit_creation_method SHELXL-97
_cell_angle_alpha 90.00
_cell_angle_beta 91.50(1)
_cell_angle_gamma 90.00
_cell_formula_units_Z 8
_cell_length_a 22.492(3)
_cell_length_b 8.066(1)
_cell_length_c 15.534(2)
_cell_measurement_reflns_used 1982
_cell_measurement_temperature 295(2)
_cell_measurement_theta_max 28.65
_cell_measurement_theta_min 2.98
_cell_volume 2817.2(6)
_computing_cell_refinement
;
Oxford Diffraction Poland (2006). CrysAlis Red, Version 171.32.6
;
_computing_data_collection
;
Oxford Diffraction Poland (2006). CrysAlis CCD, Version 171.32.6
;
_computing_data_reduction
;
Oxford Diffraction Poland (2006). CrysAlis Red, Version 171.32.6
;
_computing_molecular_graphics
;
Brandenburg & Putz (2006). Diamond 3.0. Crystal and Molecular
Structure Visualisation, University of Bonn, Germany
;
_computing_publication_material 'SHELXL-97 (Sheldrick, 1997)'
_computing_structure_refinement 'SHELXL-97 (Sheldrick, 1997)'
_computing_structure_solution 'SHELXS-97 (Sheldrick, 1990)'
_diffrn_ambient_temperature 295(2)
_diffrn_detector_area_resol_mean '1024x1024 with blocks 2x2'
_diffrn_measured_fraction_theta_full 0.990
_diffrn_measured_fraction_theta_max 0.937
_diffrn_measurement_device_type 'KUMA KM-4 with area CCD detector'
_diffrn_measurement_method \w-scan
_diffrn_radiation_monochromator graphite
_diffrn_radiation_source 'fine-focus sealed tube'
_diffrn_radiation_type MoK\a
_diffrn_radiation_wavelength 0.71073
_diffrn_reflns_av_R_equivalents 0.0183
_diffrn_reflns_av_sigmaI/netI 0.0166
_diffrn_reflns_limit_h_max 29
_diffrn_reflns_limit_h_min -30
_diffrn_reflns_limit_k_max 11
_diffrn_reflns_limit_k_min -10
_diffrn_reflns_limit_l_max 21
_diffrn_reflns_limit_l_min -19
_diffrn_reflns_number 18874
_diffrn_reflns_theta_full 28.35
_diffrn_reflns_theta_max 29.29
_diffrn_reflns_theta_min 2.98
_exptl_absorpt_coefficient_mu 0.345
_exptl_absorpt_correction_T_max 0.9321
_exptl_absorpt_correction_T_min 0.8923
_exptl_absorpt_correction_type numerical
_exptl_absorpt_process_details
;
Oxford Diffraction Poland (2006). CrysAlis Red, Version 171.32.6
;
_exptl_crystal_colour colourless
_exptl_crystal_density_diffrn 1.595
_exptl_crystal_density_meas 1.59
_exptl_crystal_density_method floatation
_exptl_crystal_description parallelepiped
_exptl_crystal_F_000 1408
_exptl_crystal_size_max 0.36
_exptl_crystal_size_mid 0.29
_exptl_crystal_size_min 0.24
_refine_diff_density_max 0.287
_refine_diff_density_min -0.259
_refine_diff_density_rms 0.049
_refine_ls_extinction_coef 0.0026(2)
_refine_ls_extinction_expression Fc^*^=kFc[1+0.001xFc^2^\l^3^/sin(2\q)]^-1/4^
_refine_ls_extinction_method SHELXL
_refine_ls_goodness_of_fit_ref 1.024
_refine_ls_hydrogen_treatment mixed
_refine_ls_matrix_type full
_refine_ls_number_parameters 215
_refine_ls_number_reflns 3610
_refine_ls_number_restraints 0
_refine_ls_restrained_S_all 1.024
_refine_ls_R_factor_all 0.0434
_refine_ls_R_factor_gt 0.0275
_refine_ls_shift/su_max 0.001
_refine_ls_shift/su_mean 0.000
_refine_ls_structure_factor_coef Fsqd
_refine_ls_weighting_details 'calc w=1/[\s^2^(Fo^2^)+(0.0415P)^2^+1.5063P] where P=(Fo^2^+2Fc^2^)/3'
_refine_ls_weighting_scheme calc
_refine_ls_wR_factor_gt 0.0648
_refine_ls_wR_factor_ref 0.0759
_reflns_number_gt 2879
_reflns_number_total 3610
_reflns_threshold_expression I>2\s(I)
_cod_data_source_file c2ce26268a.txt
_cod_data_source_block NDP(1,4)
_cod_original_sg_symbol_H-M 'C 2/c'
_cod_database_code 7210630

loop_
_symmetry_equiv_pos_as_xyz
'x, y, z'
'-x, y, -z+1/2'
'x+1/2, y+1/2, z'
'-x+1/2, y+1/2, -z+1/2'
'-x, -y, -z'
'x, -y, z-1/2'
'-x+1/2, -y+1/2, -z'
'x+1/2, -y+1/2, z-1/2'

loop_
_atom_site_label
_atom_site_type_symbol
_atom_site_fract_x
_atom_site_fract_y
_atom_site_fract_z
_atom_site_U_iso_or_equiv
_atom_site_adp_type
_atom_site_occupancy
_atom_site_symmetry_multiplicity
_atom_site_calc_flag
_atom_site_refinement_flags
P1 P 0.389319(14) 0.87329(4) 0.19067(2) 0.02278(9) Uani 1 1 d .
O1 O 0.40737(5) 0.76621(12) 0.26470(6) 0.0332(2) Uani 1 1 d .
O2 O 0.40779(5) 1.05648(12) 0.20380(7) 0.0318(2) Uani 1 1 d .
H2O H 0.4154(9) 1.099(2) 0.2543(13) 0.048 Uiso 1 1 d .
O3 O 0.41716(5) 0.82044(15) 0.10365(7) 0.0360(3) Uani 1 1 d .
H3O H 0.4536(9) 0.837(3) 0.1028(13) 0.054 Uiso 1 1 d .
P2 P 0.067176(14) 0.87207(4) 0.14711(2) 0.02156(9) Uani 1 1 d .
O4 O 0.06072(4) 0.68810(12) 0.15705(6) 0.0298(2) Uani 1 1 d .
O5 O 0.01350(5) 0.95685(13) 0.10200(7) 0.0349(2) Uani 1 1 d .
H5O H -0.0134(9) 0.895(3) 0.0941(13) 0.052 Uiso 1 1 d .
O6 O 0.07684(5) 0.94804(14) 0.23773(6) 0.0328(2) Uani 1 1 d .
H6O H 0.0826(9) 1.041(3) 0.2374(13) 0.049 Uiso 1 1 d .
C1 C 0.31116(6) 0.87320(16) 0.16745(8) 0.0229(3) Uani 1 1 d .
C2 C 0.28014(6) 1.01734(16) 0.18083(9) 0.0273(3) Uani 1 1 d .
H2 H 0.2993 1.1071 0.2069 0.033 Uiso 1 1 calc R
C3 C 0.21971(6) 1.03109(17) 0.15568(9) 0.0294(3) Uani 1 1 d .
H3 H 0.1996 1.1296 0.1659 0.035 Uiso 1 1 calc R
C4 C 0.19021(6) 0.90292(16) 0.11667(8) 0.0243(3) Uani 1 1 d .
C5 C 0.21964(6) 0.74659(16) 0.10677(8) 0.0228(3) Uani 1 1 d .
C6 C 0.19002(6) 0.60666(18) 0.07097(9) 0.0295(3) Uani 1 1 d .
H6 H 0.1505 0.6159 0.0527 0.035 Uiso 1 1 calc R
C7 C 0.21869(7) 0.45839(18) 0.06294(10) 0.0340(3) Uani 1 1 d .
H7 H 0.1984 0.3676 0.0398 0.041 Uiso 1 1 calc R
C8 C 0.27835(6) 0.44236(17) 0.08937(9) 0.0309(3) Uani 1 1 d .
H8 H 0.2974 0.3407 0.0841 0.037 Uiso 1 1 calc R
C9 C 0.30870(6) 0.57497(16) 0.12283(8) 0.0258(3) Uani 1 1 d .
H9 H 0.3485 0.5628 0.1395 0.031 Uiso 1 1 calc R
C10 C 0.28068(6) 0.73110(15) 0.13268(7) 0.0211(2) Uani 1 1 d .
C11 C 0.12793(6) 0.93147(18) 0.08125(9) 0.0280(3) Uani 1 1 d .
H11A H 0.1238 0.8722 0.0271 0.042 Uiso 1 1 calc R
H11B H 0.1238 1.0486 0.0684 0.042 Uiso 1 1 calc R
O1W O 0.46825(5) 0.11909(15) -0.09105(7) 0.0350(2) Uani 1 1 d .
H1W1 H 0.4648(9) 0.028(3) -0.1005(13) 0.053 Uiso 1 1 d .
H2W1 H 0.4504(9) 0.157(3) -0.1322(14) 0.053 Uiso 1 1 d .
O2W O 0.42463(5) 0.27118(15) 0.06030(8) 0.0403(3) Uani 1 1 d .
H1W2 H 0.4176(10) 0.218(3) 0.1020(14) 0.060 Uiso 1 1 d .
H2W2 H 0.4344(10) 0.215(3) 0.0145(15) 0.060 Uiso 1 1 d .

loop_
_atom_site_aniso_label
_atom_site_aniso_U_11
_atom_site_aniso_U_22
_atom_site_aniso_U_33
_atom_site_aniso_U_23
_atom_site_aniso_U_13
_atom_site_aniso_U_12
P1 0.02476(17) 0.02083(16) 0.02253(17) -0.00114(12) -0.00356(12) -0.00306(12)
O1 0.0370(5) 0.0263(5) 0.0357(5) 0.0040(4) -0.0112(4) -0.0009(4)
O2 0.0424(6) 0.0241(5) 0.0286(5) 0.0006(4) -0.0084(4) -0.0096(4)
O3 0.0255(5) 0.0497(7) 0.0329(5) -0.0135(5) 0.0009(4) -0.0060(5)
P2 0.02248(16) 0.01940(16) 0.02270(16) 0.00309(12) -0.00161(12) 0.00011(12)
O4 0.0368(5) 0.0216(5) 0.0308(5) 0.0026(4) -0.0044(4) -0.0028(4)
O5 0.0260(5) 0.0326(6) 0.0456(6) 0.0097(5) -0.0069(4) 0.0013(4)
O6 0.0428(6) 0.0288(5) 0.0267(5) -0.0018(4) 0.0002(4) -0.0024(5)
C1 0.0258(6) 0.0221(6) 0.0207(6) -0.0002(5) -0.0013(5) -0.0014(5)
C2 0.0310(7) 0.0214(6) 0.0295(7) -0.0043(5) 0.0007(5) -0.0013(5)
C3 0.0310(7) 0.0241(6) 0.0331(7) -0.0008(5) 0.0026(6) 0.0047(5)
C4 0.0238(6) 0.0263(6) 0.0229(6) 0.0036(5) 0.0025(5) 0.0015(5)
C5 0.0256(6) 0.0228(6) 0.0201(6) 0.0005(5) 0.0013(5) -0.0013(5)
C6 0.0262(6) 0.0320(7) 0.0302(7) -0.0041(6) -0.0010(5) -0.0046(6)
C7 0.0377(8) 0.0278(7) 0.0365(8) -0.0093(6) 0.0000(6) -0.0088(6)
C8 0.0366(8) 0.0210(6) 0.0353(7) -0.0039(5) 0.0022(6) 0.0015(6)
C9 0.0271(6) 0.0233(6) 0.0269(6) -0.0003(5) -0.0004(5) 0.0012(5)
C10 0.0250(6) 0.0203(6) 0.0181(5) 0.0003(5) 0.0006(5) -0.0018(5)
C11 0.0265(6) 0.0313(7) 0.0262(6) 0.0076(5) 0.0006(5) 0.0024(6)
O1W 0.0356(6) 0.0324(5) 0.0366(6) -0.0022(5) -0.0086(4) -0.0043(5)
O2W 0.0398(6) 0.0427(7) 0.0382(6) 0.0081(5) -0.0036(5) -0.0030(5)

loop_
_atom_type_symbol
_atom_type_description
_atom_type_scat_dispersion_real
_atom_type_scat_dispersion_imag
_atom_type_scat_source
C C 0.0033 0.0016 'International Tables Vol C Tables 4.2.6.8 and 6.1.1.4'
H H 0.0000 0.0000 'International Tables Vol C Tables 4.2.6.8 and 6.1.1.4'
O O 0.0106 0.0060 'International Tables Vol C Tables 4.2.6.8 and 6.1.1.4'
P P 0.1023 0.0942 'International Tables Vol C Tables 4.2.6.8 and 6.1.1.4'

loop_
_geom_angle_atom_site_label_1
_geom_angle_atom_site_label_2
_geom_angle_atom_site_label_3
_geom_angle
O1 P1 O2 112.71(6)
O1 P1 O3 113.76(7)
O2 P1 O3 105.20(6)
O1 P1 C1 113.81(6)
O2 P1 C1 106.65(6)
O3 P1 C1 103.88(6)
P1 O2 H2O 122.9(12)
P1 O3 H3O 112.7(14)
O4 P2 O5 114.17(6)
O4 P2 O6 108.08(6)
O5 P2 O6 109.16(6)
O4 P2 C11 113.60(6)
O5 P2 C11 102.81(6)
O6 P2 C11 108.82(6)
P2 O5 H5O 112.4(15)
P2 O6 H6O 113.9(15)
C2 C1 C10 119.57(12)
C2 C1 P1 118.04(10)
C10 C1 P1 122.34(10)
C1 C2 C3 120.96(12)
C1 C2 H2 119.5
C3 C2 H2 119.5
C4 C3 C2 121.26(13)
C4 C3 H3 119.4
C2 C3 H3 119.4
C3 C4 C5 119.62(12)
C3 C4 C11 118.89(12)
C5 C4 C11 121.44(12)
C6 C5 C10 118.70(12)
C6 C5 C4 121.93(12)
C10 C5 C4 119.36(11)
C7 C6 C5 121.00(13)
C7 C6 H6 119.5
C5 C6 H6 119.5
C6 C7 C8 120.37(13)
C6 C7 H7 119.8
C8 C7 H7 119.8
C9 C8 C7 120.38(13)
C9 C8 H8 119.8
C7 C8 H8 119.8
C8 C9 C10 121.19(13)
C8 C9 H9 119.4
C10 C9 H9 119.4
C9 C10 C5 118.33(11)
C9 C10 C1 122.75(12)
C5 C10 C1 118.92(11)
C4 C11 P2 117.71(9)
C4 C11 H11A 107.9
P2 C11 H11A 107.9
C4 C11 H11B 107.9
P2 C11 H11B 107.9
H11A C11 H11B 107.2
H1W1 O1W H2W1 100(2)
H1W2 O2W H2W2 116(2)

loop_
_geom_bond_atom_site_label_1
_geom_bond_atom_site_label_2
_geom_bond_distance
P1 O1 1.4863(10)
P1 O2 1.5469(10)
P1 O3 1.5638(11)
P1 C1 1.7853(13)
O2 H2O 0.87(2)
O3 H3O 0.83(2)
P2 O4 1.4993(10)
P2 O5 1.5402(10)
P2 O6 1.5454(11)
P2 C11 1.7935(14)
O5 H5O 0.79(2)
O6 H6O 0.76(2)
C1 C2 1.3745(18)
C1 C10 1.4339(17)
C2 C3 1.4087(19)
C2 H2 0.9300
C3 C4 1.3621(19)
C3 H3 0.9300
C4 C5 1.4343(18)
C4 C11 1.5092(18)
C5 C6 1.4169(18)
C5 C10 1.4260(18)
C6 C7 1.366(2)
C6 H6 0.9300
C7 C8 1.399(2)
C7 H7 0.9300
C8 C9 1.3645(19)
C8 H8 0.9300
C9 C10 1.4183(18)
C9 H9 0.9300
C11 H11A 0.9700
C11 H11B 0.9700
O1W H1W1 0.76(2)
O1W H2W1 0.81(2)
O2W H1W2 0.80(2)
O2W H2W2 0.88(2)

loop_
_geom_hbond_atom_site_label_D
_geom_hbond_atom_site_label_H
_geom_hbond_atom_site_label_A
_geom_hbond_distance_DH
_geom_hbond_distance_HA
_geom_hbond_distance_DA
_geom_hbond_angle_DHA
_geom_hbond_site_symmetry_A
_geom_hbond_publ_flag
O2 H2O O4 0.87(2) 1.63(2) 2.4942(14) 171(2) 4 y
O3 H3O O1W 0.83(2) 1.81(2) 2.6353(16) 175(2) 5_665 y
O5 H5O O2W 0.79(2) 1.79(2) 2.5671(16) 171(2) 3_455 y
O6 H6O O1 0.76(2) 1.83(2) 2.5912(15) 177(2) 4 y
O1W H1W1 O4 0.76(2) 2.02(2) 2.7532(15) 162(2) 7 y
O1W H2W1 O1 0.81(2) 1.95(2) 2.7551(15) 176(2) 6_565 y
O2W H1W2 O2 0.80(2) 2.07(2) 2.8558(16) 172(2) 1_545 y
O2W H2W2 O1W 0.88(2) 1.98(2) 2.8489(18) 169(2) . y
